data_4301070
loop_
_publ_author_name
'Nickita Nickita'
'Gilles Gasser'
'Pauline Pearson'
'Matthew J. Belousoff'
'Lai Y. Goh'
'Alan M. Bond'
'Glen B. Deacon'
'Leone Spiccia'

_publ_section_title
;
Ruthenium(II) Complexes Incorporating
2-(2'-Pyridyl)pyrimidine-4-carboxylic Acid
;
_journal_name_full 'Inorganic Chemistry'
_journal_page_first 68
_journal_page_last 81
_journal_paper_doi 10.1021/ic800972x
_journal_volume 48
_journal_year 2009
_chemical_formula_moiety 'C12 H9 Cl2 N3 O5 Ru'
_chemical_formula_sum 'C12 H9 Cl2 N3 O5 Ru'
_chemical_formula_weight 447.19
_chemical_name_common '[Ru(II)(cppH)(CO)2Cl2].H2O'
_chemical_name_systematic
;
 ?
;
_space_group_IT_number 14
_symmetry_cell_setting monoclinic
_symmetry_space_group_name_Hall '-P 2ybc'
_symmetry_space_group_name_H-M 'P 1 21/c 1'
_atom_sites_solution_hydrogens geom
_atom_sites_solution_primary direct
_atom_sites_solution_secondary difmap
_audit_creation_method SHELXL-97
_cell_angle_alpha 90.00
_cell_angle_beta 111.55(2)
_cell_angle_gamma 90.00
_cell_formula_units_Z 4
_cell_length_a 15.111(2)
_cell_length_b 8.190(1)
_cell_length_c 13.320(2)
_cell_measurement_reflns_used 115
_cell_measurement_temperature 123(2)
_cell_measurement_theta_max 25
_cell_measurement_theta_min 4
_cell_volume 1533.2(4)
_computing_structure_refinement 'SHELXL-97 (Sheldrick, 1997)'
_computing_structure_solution 'SHELXS-97 (Sheldrick, 1990)'
_diffrn_ambient_temperature 123(2)
_diffrn_measured_fraction_theta_full 0.999
_diffrn_measured_fraction_theta_max 0.994
_diffrn_measurement_device_type 'Bruker Apex II'
_diffrn_measurement_method 'thin slice phi/omega scans'
_diffrn_radiation_monochromator graphite
_diffrn_radiation_source 'fine-focus sealed tube'
_diffrn_radiation_type MoK\a
_diffrn_radiation_wavelength 0.71073
_diffrn_reflns_av_R_equivalents 0.0462
_diffrn_reflns_av_sigmaI/netI 0.0472
_diffrn_reflns_limit_h_max 21
_diffrn_reflns_limit_h_min -21
_diffrn_reflns_limit_k_max 10
_diffrn_reflns_limit_k_min -11
_diffrn_reflns_limit_l_max 18
_diffrn_reflns_limit_l_min -18
_diffrn_reflns_number 17591
_diffrn_reflns_theta_full 27.50
_diffrn_reflns_theta_max 30.30
_diffrn_reflns_theta_min 2.88
_exptl_absorpt_coefficient_mu 1.399
_exptl_absorpt_correction_T_max 0.9726
_exptl_absorpt_correction_T_min 0.8501
_exptl_absorpt_correction_type empirical
_exptl_absorpt_process_details SADABS
_exptl_crystal_colour orange
_exptl_crystal_density_diffrn 1.937
_exptl_crystal_density_method 'not measured'
_exptl_crystal_description 'thin plate'
_exptl_crystal_F_000 880
_exptl_crystal_size_max 0.12
_exptl_crystal_size_mid 0.05
_exptl_crystal_size_min 0.02
_refine_diff_density_max 0.901
_refine_diff_density_min -0.458
_refine_diff_density_rms 0.113
_refine_ls_extinction_method none
_refine_ls_goodness_of_fit_ref 1.046
_refine_ls_hydrogen_treatment mixed
_refine_ls_matrix_type full
_refine_ls_number_parameters 220
_refine_ls_number_reflns 4578
_refine_ls_number_restraints 1
_refine_ls_restrained_S_all 1.046
_refine_ls_R_factor_all 0.0535
_refine_ls_R_factor_gt 0.0343
_refine_ls_shift/su_max 0.001
_refine_ls_shift/su_mean 0.000
_refine_ls_structure_factor_coef Fsqd
_refine_ls_weighting_details 'calc w=1/[\s^2^(Fo^2^)+(0.0314P)^2^+0.4106P] where P=(Fo^2^+2Fc^2^)/3'
_refine_ls_weighting_scheme calc
_refine_ls_wR_factor_gt 0.0673
_refine_ls_wR_factor_ref 0.0740
_reflns_number_gt 3570
_reflns_number_total 4578
_reflns_threshold_expression >2sigma(I)
_cod_data_source_file ic800972x_si_002_1.cif
_cod_data_source_block Precursor
_cod_original_cell_volume 1533.0(4)
_cod_original_sg_symbol_H-M 'P 21/c'
_cod_database_code 4301070

loop_
_symmetry_equiv_pos_as_xyz
'x, y, z'
'-x, y+1/2, -z+1/2'
'-x, -y, -z'
'x, -y-1/2, z-1/2'

loop_
_atom_site_label
_atom_site_type_symbol
_atom_site_fract_x
_atom_site_fract_y
_atom_site_fract_z
_atom_site_U_iso_or_equiv
_atom_site_adp_type
_atom_site_occupancy
_atom_site_symmetry_multiplicity
_atom_site_calc_flag
_atom_site_refinement_flags
_atom_site_disorder_assembly
_atom_site_disorder_group
Ru1 Ru 0.695215(15) 0.85017(2) 0.130645(17) 0.01605(6) Uani 1 1 d . . .
Cl1 Cl 0.81025(5) 0.96699(8) 0.28789(5) 0.02245(14) Uani 1 1 d . . .
Cl2 Cl 0.59521(5) 0.75091(8) -0.03964(5) 0.02230(14) Uani 1 1 d . . .
O3 O 0.70032(15) 0.5202(2) 0.22950(17) 0.0315(5) Uani 1 1 d . . .
N2 N 0.80503(15) 0.8260(2) 0.07064(17) 0.0167(4) Uani 1 1 d . . .
O4 O 0.53164(15) 0.9152(3) 0.20176(18) 0.0310(5) Uani 1 1 d . . .
N1 N 0.68979(15) 1.0727(2) 0.05270(17) 0.0161(4) Uani 1 1 d . . .
C11 C 0.70143(19) 0.6440(3) 0.1929(2) 0.0209(5) Uani 1 1 d . . .
C12 C 0.5931(2) 0.8907(3) 0.1750(2) 0.0213(6) Uani 1 1 d . . .
C6 C 0.80950(18) 0.9471(3) 0.0044(2) 0.0160(5) Uani 1 1 d . . .
C5 C 0.74581(17) 1.0856(3) -0.0045(2) 0.0163(5) Uani 1 1 d . . .
C1 C 0.63200(19) 1.1956(3) 0.0514(2) 0.0195(5) Uani 1 1 d . . .
H1 H 0.5922 1.1872 0.0921 0.023 Uiso 1 1 calc R . .
C7 C 0.86684(19) 0.7038(3) 0.0866(2) 0.0196(5) Uani 1 1 d . . .
H7 H 0.8670 0.6183 0.1349 0.024 Uiso 1 1 calc R . .
N3 N 0.86659(15) 0.9490(2) -0.05011(17) 0.0160(4) Uani 1 1 d . . .
C3 C 0.68605(19) 1.3478(3) -0.0656(2) 0.0221(5) Uani 1 1 d . . .
H3 H 0.6847 1.4439 -0.1061 0.027 Uiso 1 1 calc R . .
C9 C 0.92505(18) 0.8223(3) -0.0367(2) 0.0167(5) Uani 1 1 d . . .
C2 C 0.62853(19) 1.3344(3) -0.0075(2) 0.0215(5) Uani 1 1 d . . .
H2 H 0.5864 1.4206 -0.0078 0.026 Uiso 1 1 calc R . .
C8 C 0.93004(19) 0.6987(3) 0.0349(2) 0.0199(5) Uani 1 1 d . . .
H8 H 0.9755 0.6134 0.0480 0.024 Uiso 1 1 calc R . .
C4 C 0.74616(19) 1.2207(3) -0.0651(2) 0.0195(5) Uani 1 1 d . . .
H4 H 0.7864 1.2265 -0.1055 0.023 Uiso 1 1 calc R . .
O1 O 1.04141(13) 0.7006(2) -0.08867(16) 0.0217(4) Uani 1 1 d D . .
O2 O 0.97468(14) 0.9276(2) -0.17303(16) 0.0233(4) Uani 1 1 d . . .
C10 C 0.98279(18) 0.8233(3) -0.1069(2) 0.0183(5) Uani 1 1 d . . .
O1W O 1.13075(15) 0.6885(3) -0.21635(18) 0.0266(5) Uani 1 1 d . . .
H1A H 1.073(2) 0.706(4) -0.135(2) 0.049(11) Uiso 1 1 d D . .
H1W H 1.101(3) 0.634(5) -0.270(4) 0.071(16) Uiso 1 1 d . . .
H2W H 1.154(3) 0.793(6) -0.237(4) 0.079(15) Uiso 1 1 d . . .

loop_
_atom_site_aniso_label
_atom_site_aniso_U_11
_atom_site_aniso_U_22
_atom_site_aniso_U_33
_atom_site_aniso_U_23
_atom_site_aniso_U_13
_atom_site_aniso_U_12
Ru1 0.02046(11) 0.01180(10) 0.01676(10) 0.00193(8) 0.00787(8) 0.00277(8)
Cl1 0.0270(3) 0.0208(3) 0.0189(3) -0.0009(2) 0.0076(3) 0.0026(3)
Cl2 0.0249(3) 0.0171(3) 0.0225(3) -0.0002(2) 0.0058(3) 0.0015(2)
O3 0.0438(13) 0.0195(10) 0.0306(12) 0.0082(9) 0.0130(10) 0.0019(9)
N2 0.0208(11) 0.0122(10) 0.0160(10) 0.0010(8) 0.0056(9) 0.0043(8)
O4 0.0295(11) 0.0363(12) 0.0326(12) 0.0040(9) 0.0179(10) 0.0043(9)
N1 0.0175(10) 0.0117(10) 0.0192(11) 0.0014(8) 0.0069(9) 0.0023(8)
C11 0.0247(13) 0.0199(13) 0.0186(13) 0.0000(10) 0.0083(11) 0.0036(11)
C12 0.0256(14) 0.0163(12) 0.0203(13) 0.0026(10) 0.0066(11) -0.0002(10)
C6 0.0186(12) 0.0119(11) 0.0151(12) -0.0019(9) 0.0035(10) 0.0011(9)
C5 0.0170(12) 0.0132(11) 0.0179(12) -0.0003(9) 0.0056(10) 0.0013(9)
C1 0.0194(13) 0.0151(12) 0.0263(14) 0.0011(10) 0.0110(11) 0.0033(10)
C7 0.0267(14) 0.0145(12) 0.0174(13) 0.0021(10) 0.0078(11) 0.0061(10)
N3 0.0169(10) 0.0138(10) 0.0167(11) -0.0020(8) 0.0056(8) 0.0019(8)
C3 0.0267(13) 0.0119(12) 0.0274(14) 0.0065(10) 0.0095(11) 0.0047(10)
C9 0.0176(12) 0.0143(12) 0.0157(12) -0.0025(9) 0.0030(10) 0.0003(9)
C2 0.0237(13) 0.0141(12) 0.0278(14) 0.0017(11) 0.0108(11) 0.0054(10)
C8 0.0242(13) 0.0142(12) 0.0211(13) 0.0002(10) 0.0079(11) 0.0065(10)
C4 0.0220(13) 0.0177(12) 0.0216(13) 0.0017(10) 0.0116(11) 0.0015(10)
O1 0.0228(10) 0.0177(9) 0.0286(11) 0.0009(8) 0.0142(9) 0.0056(7)
O2 0.0282(10) 0.0203(10) 0.0238(10) 0.0015(8) 0.0124(8) 0.0057(8)
C10 0.0175(12) 0.0164(12) 0.0196(13) -0.0053(10) 0.0052(10) -0.0001(9)
O1W 0.0295(11) 0.0240(11) 0.0283(12) -0.0033(9) 0.0130(10) -0.0023(9)

loop_
_atom_type_symbol
_atom_type_description
_atom_type_scat_dispersion_real
_atom_type_scat_dispersion_imag
_atom_type_scat_source
C C 0.0033 0.0016 'International Tables Vol C Tables 4.2.6.8 and 6.1.1.4'
O O 0.0106 0.0060 'International Tables Vol C Tables 4.2.6.8 and 6.1.1.4'
Cl Cl 0.1484 0.1585 'International Tables Vol C Tables 4.2.6.8 and 6.1.1.4'
Ru Ru -1.2594 0.8363 'International Tables Vol C Tables 4.2.6.8 and 6.1.1.4'
N N 0.0061 0.0033 'International Tables Vol C Tables 4.2.6.8 and 6.1.1.4'
H H 0.0000 0.0000 'International Tables Vol C Tables 4.2.6.8 and 6.1.1.4'

loop_
_geom_angle_atom_site_label_1
_geom_angle_atom_site_label_2
_geom_angle_atom_site_label_3
_geom_angle
_geom_angle_site_symmetry_1
_geom_angle_site_symmetry_3
_geom_angle_publ_flag
C11 Ru1 C12 86.15(12) . . ?
C11 Ru1 N1 176.24(10) . . ?
C12 Ru1 N1 96.66(11) . . ?
C11 Ru1 N2 99.56(11) . . ?
C12 Ru1 N2 174.09(10) . . ?
N1 Ru1 N2 77.57(9) . . ?
C11 Ru1 Cl2 91.46(11) . . ?
C12 Ru1 Cl2 93.06(13) . . ?
N1 Ru1 Cl2 85.89(10) . . ?
N2 Ru1 Cl2 85.31(12) . . ?
C11 Ru1 Cl1 94.08(11) . . ?
C12 Ru1 Cl1 94.09(13) . . ?
N1 Ru1 Cl1 88.23(10) . . ?
N2 Ru1 Cl1 87.08(12) . . ?
Cl2 Ru1 Cl1 171.23(3) . . ?
C7 N2 C6 117.2(2) . . ?
C7 N2 Ru1 128.06(19) . . ?
C6 N2 Ru1 114.67(17) . . ?
C1 N1 C5 119.0(2) . . ?
C1 N1 Ru1 125.08(19) . . ?
C5 N1 Ru1 115.85(16) . . ?
O3 C11 Ru1 176.5(2) . . ?
O4 C12 Ru1 180.0(3) . . ?
N3 C6 N2 124.8(2) . . ?
N3 C6 C5 119.4(2) . . ?
N2 C6 C5 115.7(2) . . ?
N1 C5 C4 122.7(2) . . ?
N1 C5 C6 115.4(2) . . ?
C4 C5 C6 121.9(2) . . ?
N1 C1 C2 121.5(3) . . ?
N2 C7 C8 121.4(2) . . ?
C6 N3 C9 117.0(2) . . ?
C2 C3 C4 119.4(2) . . ?
N3 C9 C8 122.1(3) . . ?
N3 C9 C10 115.0(2) . . ?
C8 C9 C10 122.8(2) . . ?
C3 C2 C1 119.5(2) . . ?
C7 C8 C9 117.2(2) . . ?
C5 C4 C3 117.8(3) . . ?
O2 C10 O1 124.4(3) . . ?
O2 C10 C9 122.5(2) . . ?
O1 C10 C9 113.1(2) . . ?

loop_
_geom_bond_atom_site_label_1
_geom_bond_atom_site_label_2
_geom_bond_distance
_geom_bond_site_symmetry_2
_geom_bond_publ_flag
Ru1 C11 1.869(3) . ?
Ru1 C12 1.873(4) . ?
Ru1 N1 2.084(3) . ?
Ru1 N2 2.099(3) . ?
Ru1 Cl2 2.360(3) . ?
Ru1 Cl1 2.377(2) . ?
O3 C11 1.127(3) . ?
N2 C7 1.332(3) . ?
N2 C6 1.346(3) . ?
O4 C12 1.129(4) . ?
N1 C1 1.328(3) . ?
N1 C5 1.335(4) . ?
C6 N3 1.316(4) . ?
C6 C5 1.464(4) . ?
C5 C4 1.371(4) . ?
C1 C2 1.370(4) . ?
C7 C8 1.367(4) . ?
N3 C9 1.331(3) . ?
C3 C2 1.364(4) . ?
C3 C4 1.380(4) . ?
C9 C8 1.374(4) . ?
C9 C10 1.496(4) . ?
O1 C10 1.302(3) . ?
O2 C10 1.200(3) . ?

loop_
_geom_hbond_atom_site_label_D
_geom_hbond_atom_site_label_H
_geom_hbond_atom_site_label_A
_geom_hbond_distance_DH
_geom_hbond_distance_HA
_geom_hbond_distance_DA
_geom_hbond_angle_DHA
_geom_hbond_site_symmetry_A
O1 H1A O1W 0.908(10) 1.629(12) 2.532(4) 172(4) .
O1W H1W O2 0.82(5) 2.03(5) 2.748(4) 146(4) 2_744
O1W H2W Cl1 1.00(5) 2.21(5) 3.208(4) 174(4) 3_775
